data_4022945
loop_
_publ_author_name
'Mercedes Amat'
'Oscar Lozano'
'Carmen Escolano'
'Elies Molins'
'Joan Bosch'

_publ_section_title
;
 Enantioselective Synthesis of 3,3-Disubstituted Piperidine
 Derivatives by Enolate Dialkylation of Phenylglycinol-Derived
 Oxazolopiperidone Lactams
;
_journal_name_full 'Journal of Organic Chemistry'
_journal_page_first 4431
_journal_page_last 4439
_journal_paper_doi 10.1021/jo070397q
_journal_volume 72
_journal_year 2007
_chemical_compound_source 'synthesis as described'
_chemical_formula_moiety 'C18 H23 N1 O2'
_chemical_formula_structural 'C18 H23 N O2'
_chemical_formula_sum 'C18 H23 N O2'
_chemical_formula_weight 285.37
_chemical_name_systematic
;
 ?
;
_space_group_IT_number 19
_symmetry_cell_setting orthorhombic
_symmetry_Int_Tables_number 19
_symmetry_space_group_name_Hall 'P 2ac 2ab'
_symmetry_space_group_name_H-M 'P 21 21 21'
_atom_sites_solution_hydrogens geom
_atom_sites_solution_primary direct
_atom_sites_solution_secondary difmap
_audit_conform_dict_location ftp://ftp.iucr.org/pub/cif_core.dic
_audit_conform_dict_name cif_core.dic
_audit_conform_dict_version 2.2
_audit_creation_date 2003-01-29T09:40:08-00:00
_audit_creation_method 'WinGX routine CIF_UPDATE'
_cell_angle_alpha 90
_cell_angle_beta 90
_cell_angle_gamma 90
_cell_formula_units_Z 4
_cell_length_a 9.7028(13)
_cell_length_b 11.6954(10)
_cell_length_c 13.7099(14)
_cell_measurement_reflns_used 15
_cell_measurement_temperature 293(2)
_cell_measurement_theta_max 12.53
_cell_measurement_theta_min 11.84
_cell_measurement_wavelength 0.71073
_cell_volume 1555.8(3)
_computing_cell_refinement 'CAD4 Express (Enraf Nonius, 1994)'
_computing_data_collection 'CAD4 Express (Enraf Nonius, 1994)'
_computing_data_reduction 'XCAD4 (Harms & Wocadlo, 1995)'
_computing_molecular_graphics 'Ortep-3 for Windows (Farrugia, 1997)'
_computing_publication_material 'WinGX publication routines (Farrugia, 1999)'
_computing_structure_refinement 'SHELXL-97 (Sheldrick, 1997)'
_computing_structure_solution 'SHELXS-97 (Sheldrick, 1997)'
_diffrn_ambient_temperature 293(2)
_diffrn_detector 'scintillation LiI'
_diffrn_detector_dtime 1.195
_diffrn_measured_fraction_theta_full 1
_diffrn_measured_fraction_theta_max 1
_diffrn_measurement_device '\k-geometry diffractometer'
_diffrn_measurement_device_type 'Enraf Nonius CAD4'
_diffrn_measurement_method 'non-profiled omega/2theta scans'
_diffrn_orient_matrix_type
;
  x-axis points to radiation source
  the matrix is specified in reciprocal space
;
_diffrn_orient_matrix_UB_11 -0.83699E-1
_diffrn_orient_matrix_UB_12 0.01905
_diffrn_orient_matrix_UB_13 -0.03942
_diffrn_orient_matrix_UB_21 0.38718E-1
_diffrn_orient_matrix_UB_22 0.07761
_diffrn_orient_matrix_UB_23 -0.13816E-1
_diffrn_orient_matrix_UB_31 0.04617
_diffrn_orient_matrix_UB_32 -0.30429E-1
_diffrn_orient_matrix_UB_33 -0.59787E-1
_diffrn_radiation_monochromator graphite
_diffrn_radiation_probe x-ray
_diffrn_radiation_type MoK\a
_diffrn_radiation_wavelength 0.71073
_diffrn_reflns_av_unetI/netI 0.024
_diffrn_reflns_limit_h_max 13
_diffrn_reflns_limit_h_min 0
_diffrn_reflns_limit_k_max 0
_diffrn_reflns_limit_k_min -16
_diffrn_reflns_limit_l_max 0
_diffrn_reflns_limit_l_min -19
_diffrn_reflns_number 2666
_diffrn_reflns_theta_full 30.4
_diffrn_reflns_theta_max 30.4
_diffrn_reflns_theta_min 2.29
_diffrn_source 'Enraf Nonius FR590'
_diffrn_standards_decay_% 0
_diffrn_standards_interval_time 60
_diffrn_standards_number 3
_exptl_absorpt_coefficient_mu 0.079
_exptl_absorpt_correction_type none
_exptl_crystal_colour colourless
_exptl_crystal_density_diffrn 1.218
_exptl_crystal_density_method 'not measured'
_exptl_crystal_description prism
_exptl_crystal_F_000 616
_exptl_crystal_size_max 0.48
_exptl_crystal_size_mid 0.35
_exptl_crystal_size_min 0.25
_refine_diff_density_max 0.209
_refine_diff_density_min -0.191
_refine_diff_density_rms 0.04
_refine_ls_abs_structure_details 'Flack H D (1983), Acta Cryst. A39, 876-881'
_refine_ls_abs_structure_Flack 0.4(17)
_refine_ls_extinction_method none
_refine_ls_goodness_of_fit_ref 1.015
_refine_ls_hydrogen_treatment mixed
_refine_ls_matrix_type full
_refine_ls_number_parameters 191
_refine_ls_number_reflns 2665
_refine_ls_number_restraints 0
_refine_ls_restrained_S_all 1.015
_refine_ls_R_factor_all 0.0725
_refine_ls_R_factor_gt 0.0426
_refine_ls_shift/su_max 0.009
_refine_ls_shift/su_mean 0.002
_refine_ls_structure_factor_coef Fsqd
_refine_ls_weighting_details 'calc w=1/[\s^2^(Fo^2^)+(0.0823P)^2^+0.1430P] where P=(Fo^2^+2Fc^2^)/3'
_refine_ls_weighting_scheme calc
_refine_ls_wR_factor_gt 0.1181
_refine_ls_wR_factor_ref 0.1318
_reflns_number_gt 2072
_reflns_number_total 2665
_reflns_threshold_expression >2sigma(I)
_cod_data_source_file jo070397qsi20070302_094450.cif
_cod_data_source_block jb32
_cod_database_code 4022945

loop_
_symmetry_equiv_pos_as_xyz
'x, y, z'
'-x+1/2, -y, z+1/2'
'x+1/2, -y+1/2, -z'
'-x, y+1/2, -z+1/2'

loop_
_atom_site_label
_atom_site_type_symbol
_atom_site_fract_x
_atom_site_fract_y
_atom_site_fract_z
_atom_site_U_iso_or_equiv
_atom_site_adp_type
_atom_site_occupancy
_atom_site_symmetry_multiplicity
_atom_site_calc_flag
_atom_site_refinement_flags
_atom_site_disorder_assembly
_atom_site_disorder_group
O1 O 0.56151(18) 0.32468(14) 0.05173(11) 0.0511(4) Uani 1 1 d . . .
O5 O 0.29040(17) 0.51300(16) 0.25782(9) 0.0558(4) Uani 1 1 d . . .
N4 N 0.39802(17) 0.40180(14) 0.14830(10) 0.0378(3) Uani 1 1 d . . .
C2 C 0.5851(3) 0.28082(18) 0.14816(17) 0.0519(5) Uani 1 1 d . . .
H2A H 0.6826 0.2819 0.1638 0.062 Uiso 1 1 calc R . .
H2B H 0.5514 0.203 0.1538 0.062 Uiso 1 1 calc R . .
C3 C 0.5042(2) 0.36158(16) 0.21606(13) 0.0386(4) Uani 1 1 d . . .
H3 H 0.4618 0.3179 0.2692 0.046 Uiso 1 1 calc R . .
C5 C 0.30088(19) 0.47852(17) 0.17343(11) 0.0391(4) Uani 1 1 d . . .
C6 C 0.2085(2) 0.52734(17) 0.09246(12) 0.0409(4) Uani 1 1 d . . .
C7 C 0.2262(2) 0.4647(2) -0.00556(13) 0.0529(5) Uani 1 1 d . . .
H7A H 0.1713 0.3954 -0.0048 0.063 Uiso 1 1 calc R . .
H7B H 0.1917 0.513 -0.0576 0.063 Uiso 1 1 calc R . .
C8 C 0.3762(2) 0.4337(2) -0.02680(13) 0.0512(5) Uani 1 1 d . . .
H8A H 0.3842 0.3984 -0.0906 0.061 Uiso 1 1 calc R . .
H8B H 0.4336 0.5016 -0.0255 0.061 Uiso 1 1 calc R . .
C8A C 0.4197(2) 0.35168(17) 0.05132(13) 0.0429(4) Uani 1 1 d . . .
H8A1 H 0.3658 0.2811 0.0456 0.052 Uiso 1 1 calc R . .
C31 C 0.59228(18) 0.45668(14) 0.25716(12) 0.0361(3) Uani 1 1 d . . .
C32 C 0.6293(2) 0.45346(17) 0.35493(14) 0.0439(4) Uani 1 1 d . . .
H32 H 0.594 0.3963 0.3949 0.053 Uiso 1 1 calc R . .
C33 C 0.7184(2) 0.5347(2) 0.39380(16) 0.0535(5) Uani 1 1 d . . .
H33 H 0.742 0.5319 0.4595 0.064 Uiso 1 1 calc R . .
C34 C 0.7718(2) 0.61901(19) 0.33520(18) 0.0529(5) Uani 1 1 d . . .
H34 H 0.8324 0.6728 0.3609 0.063 Uiso 1 1 calc R . .
C35 C 0.7351(2) 0.62358(18) 0.23815(18) 0.0513(5) Uani 1 1 d . . .
H35 H 0.7703 0.6812 0.1986 0.062 Uiso 1 1 calc R . .
C36 C 0.6463(2) 0.54293(18) 0.19906(14) 0.0457(4) Uani 1 1 d . . .
H36 H 0.6227 0.5466 0.1334 0.055 Uiso 1 1 calc R . .
C61 C 0.0578(2) 0.51840(18) 0.12757(16) 0.0481(4) Uani 1 1 d . . .
H61A H 0.0478 0.5634 0.1866 0.058 Uiso 1 1 calc R . .
H61B H -0.0016 0.5519 0.0783 0.058 Uiso 1 1 calc R . .
C62 C 0.0092(3) 0.3992(2) 0.1479(2) 0.0625(6) Uani 1 1 d . . .
H62 H 0.0002 0.3506 0.0946 0.075 Uiso 1 1 calc R . .
C63 C -0.0210(4) 0.3579(3) 0.2315(3) 0.0852(10) Uani 1 1 d . . .
H63A H -0.0135 0.4032 0.287 0.102 Uiso 1 1 calc R . .
H63B H -0.0504 0.2824 0.2369 0.102 Uiso 1 1 calc R . .
C64 C 0.2513(3) 0.65449(19) 0.08375(17) 0.0574(6) Uani 1 1 d . . .
H64A H 0.2471 0.6889 0.1481 0.069 Uiso 1 1 calc R . .
H64B H 0.3464 0.6578 0.0622 0.069 Uiso 1 1 calc R . .
C65 C 0.1641(5) 0.7260(3) 0.0144(3) 0.1084(16) Uani 1 1 d . . .
H65A H 0.1741 0.6973 -0.0508 0.163 Uiso 1 1 calc R . .
H65B H 0.1941 0.8042 0.0168 0.163 Uiso 1 1 calc R . .
H65C H 0.0691 0.7216 0.0336 0.163 Uiso 1 1 calc R . .

loop_
_atom_site_aniso_label
_atom_site_aniso_U_11
_atom_site_aniso_U_22
_atom_site_aniso_U_33
_atom_site_aniso_U_23
_atom_site_aniso_U_13
_atom_site_aniso_U_12
O1 0.0552(8) 0.0562(8) 0.0420(7) -0.0083(6) 0.0104(7) 0.0051(7)
O5 0.0551(9) 0.0836(11) 0.0288(6) -0.0158(7) 0.0000(5) 0.0136(8)
N4 0.0418(7) 0.0464(7) 0.0252(6) -0.0053(6) 0.0008(6) -0.0025(7)
C2 0.0615(12) 0.0447(9) 0.0496(11) -0.0072(8) 0.0003(10) 0.0077(10)
C3 0.0438(9) 0.0392(8) 0.0328(7) -0.0001(6) 0.0002(7) -0.0024(8)
C5 0.0383(8) 0.0520(9) 0.0271(7) -0.0060(7) 0.0006(6) -0.0023(8)
C6 0.0428(9) 0.0489(10) 0.0310(7) -0.0049(7) -0.0035(7) -0.0026(8)
C7 0.0555(11) 0.0715(14) 0.0315(8) -0.0121(9) -0.0083(8) -0.0007(11)
C8 0.0615(13) 0.0674(13) 0.0248(7) -0.0045(8) 0.0039(8) -0.0010(11)
C8A 0.0496(10) 0.0475(9) 0.0317(8) -0.0104(7) 0.0077(8) -0.0062(8)
C31 0.0372(8) 0.0374(8) 0.0337(7) -0.0004(6) -0.0007(6) 0.0022(7)
C32 0.0472(9) 0.0472(9) 0.0373(8) 0.0005(8) -0.0036(7) 0.0022(8)
C33 0.0546(11) 0.0607(12) 0.0451(9) -0.0089(9) -0.0127(9) 0.0028(11)
C34 0.0429(10) 0.0473(10) 0.0685(13) -0.0111(9) -0.0098(10) 0.0013(9)
C35 0.0468(10) 0.0446(9) 0.0625(12) 0.0031(9) 0.0015(10) -0.0054(8)
C36 0.0479(10) 0.0470(9) 0.0423(9) 0.0055(8) -0.0009(8) -0.0035(9)
C61 0.0433(9) 0.0499(10) 0.0510(10) -0.0003(9) -0.0026(8) 0.0041(9)
C62 0.0521(12) 0.0596(13) 0.0757(16) -0.0002(12) 0.0047(12) -0.0056(11)
C63 0.083(2) 0.0712(17) 0.102(2) 0.0160(18) 0.028(2) 0.0046(16)
C64 0.0693(14) 0.0533(12) 0.0497(11) 0.0026(9) -0.0112(11) -0.0157(11)
C65 0.159(4) 0.0680(18) 0.099(2) 0.0354(17) -0.065(3) -0.038(2)

loop_
_atom_type_symbol
_atom_type_description
_atom_type_scat_dispersion_real
_atom_type_scat_dispersion_imag
_atom_type_scat_source
C C 0.0033 0.0016 'International Tables Vol C Tables 4.2.6.8 and 6.1.1.4'
H H 0 0 'International Tables Vol C Tables 4.2.6.8 and 6.1.1.4'
N N 0.0061 0.0033 'International Tables Vol C Tables 4.2.6.8 and 6.1.1.4'
O O 0.0106 0.006 'International Tables Vol C Tables 4.2.6.8 and 6.1.1.4'

loop_
_geom_angle_atom_site_label_1
_geom_angle_atom_site_label_2
_geom_angle_atom_site_label_3
_geom_angle
_geom_angle_site_symmetry_1
_geom_angle_site_symmetry_3
C8A O1 C2 103.83(15) . .
C5 N4 C3 122.97(14) . .
C5 N4 C8A 126.75(16) . .
C3 N4 C8A 110.20(15) . .
O1 C2 C3 104.82(16) . .
N4 C3 C31 113.44(15) . .
N4 C3 C2 99.91(15) . .
C31 C3 C2 112.84(17) . .
O5 C5 N4 121.16(17) . .
O5 C5 C6 120.64(18) . .
N4 C5 C6 118.11(14) . .
C5 C6 C7 112.87(16) . .
C5 C6 C61 107.58(15) . .
C7 C6 C61 110.21(16) . .
C5 C6 C64 104.84(16) . .
C7 C6 C64 111.08(18) . .
C61 C6 C64 110.08(19) . .
C8 C7 C6 112.64(16) . .
C8A C8 C7 106.50(18) . .
O1 C8A N4 103.03(15) . .
O1 C8A C8 114.87(16) . .
N4 C8A C8 110.55(16) . .
C36 C31 C32 118.44(17) . .
C36 C31 C3 122.29(16) . .
C32 C31 C3 119.09(16) . .
C31 C32 C33 120.80(19) . .
C34 C33 C32 120.1(2) . .
C33 C34 C35 119.7(2) . .
C34 C35 C36 120.5(2) . .
C35 C36 C31 120.51(19) . .
C62 C61 C6 114.80(19) . .
C63 C62 C61 126.2(3) . .
C65 C64 C6 115.2(2) . .

loop_
_geom_bond_atom_site_label_1
_geom_bond_atom_site_label_2
_geom_bond_distance
_geom_bond_site_symmetry_2
O1 C8A 1.412(3) .
O1 C2 1.436(3) .
O5 C5 1.229(2) .
N4 C5 1.346(3) .
N4 C3 1.465(2) .
N4 C8A 1.468(2) .
C2 C3 1.541(3) .
C3 C31 1.512(2) .
C5 C6 1.537(2) .
C6 C7 1.540(2) .
C6 C61 1.543(3) .
C6 C64 1.549(3) .
C7 C8 1.528(3) .
C8 C8A 1.499(3) .
C31 C36 1.388(3) .
C31 C32 1.388(2) .
C32 C33 1.391(3) .
C33 C34 1.373(4) .
C34 C35 1.378(3) .
C35 C36 1.386(3) .
C61 C62 1.498(3) .
C62 C63 1.278(4) .
C64 C65 1.523(4) .

loop_
_geom_torsion_atom_site_label_1
_geom_torsion_atom_site_label_2
_geom_torsion_atom_site_label_3
_geom_torsion_atom_site_label_4
_geom_torsion
_geom_torsion_site_symmetry_1
_geom_torsion_site_symmetry_2
_geom_torsion_site_symmetry_3
_geom_torsion_site_symmetry_4
C8A O1 C2 C3 -42.5(2) . . . .
C5 N4 C3 C31 -58.1(2) . . . .
C8A N4 C3 C31 118.66(16) . . . .
C5 N4 C3 C2 -178.47(18) . . . .
C8A N4 C3 C2 -1.68(19) . . . .
O1 C2 C3 N4 26.19(19) . . . .
O1 C2 C3 C31 -94.6(2) . . . .
C3 N4 C5 O5 -5.3(3) . . . .
C8A N4 C5 O5 178.43(19) . . . .
C3 N4 C5 C6 171.17(16) . . . .
C8A N4 C5 C6 -5.1(3) . . . .
O5 C5 C6 C7 -173.9(2) . . . .
N4 C5 C6 C7 9.6(3) . . . .
O5 C5 C6 C61 -52.1(2) . . . .
N4 C5 C6 C61 131.38(18) . . . .
O5 C5 C6 C64 65.1(2) . . . .
N4 C5 C6 C64 -111.5(2) . . . .
C5 C6 C7 C8 -39.6(3) . . . .
C61 C6 C7 C8 -159.86(19) . . . .
C64 C6 C7 C8 77.9(3) . . . .
C6 C7 C8 C8A 63.3(3) . . . .
C2 O1 C8A N4 40.26(18) . . . .
C2 O1 C8A C8 160.56(16) . . . .
C5 N4 C8A O1 153.01(18) . . . .
C3 N4 C8A O1 -23.63(19) . . . .
C5 N4 C8A C8 29.8(3) . . . .
C3 N4 C8A C8 -146.85(17) . . . .
C7 C8 C8A O1 -171.95(16) . . . .
C7 C8 C8A N4 -55.9(2) . . . .
N4 C3 C31 C36 -45.4(2) . . . .
C2 C3 C31 C36 67.3(2) . . . .
N4 C3 C31 C32 139.48(18) . . . .
C2 C3 C31 C32 -107.81(19) . . . .
C36 C31 C32 C33 0.0(3) . . . .
C3 C31 C32 C33 175.22(19) . . . .
C31 C32 C33 C34 -0.4(3) . . . .
C32 C33 C34 C35 0.9(3) . . . .
C33 C34 C35 C36 -0.8(3) . . . .
C34 C35 C36 C31 0.4(3) . . . .
C32 C31 C36 C35 0.1(3) . . . .
C3 C31 C36 C35 -175.03(19) . . . .
C5 C6 C61 C62 -60.7(2) . . . .
C7 C6 C61 C62 62.7(3) . . . .
C64 C6 C61 C62 -174.4(2) . . . .
C6 C61 C62 C63 112.1(3) . . . .
C5 C6 C64 C65 -174.2(3) . . . .
C7 C6 C64 C65 63.6(3) . . . .
C61 C6 C64 C65 -58.7(3) . . . .
